data_7232495
loop_
_publ_author_name
'Benhamou, Laure'
'Foster, Robert W.'
'Ward, David P.'
'Wheelhouse, Katherine'
'Sloan, Lisa'
'Tame, Christopher J.'
'Bu\<car, Dejan-Kre\<simir'
'Lye, Gary J.'
'Hailes, Helen C.'
'Sheppard, Tom D.'

_publ_section_title
;
 Functionalised tetrahydrofuran fragments from carbohydrates or sugar beet
 pulp biomass
;
_journal_issue 8
_journal_name_full 'Green Chemistry'
_journal_page_first 2035
_journal_paper_doi 10.1039/C9GC00448C
_journal_volume 21
_journal_year 2019
_chemical_absolute_configuration rmad
_chemical_formula_moiety 'C5 H10 O4'
_chemical_formula_sum 'C5 H10 O4'
_chemical_formula_weight 134.13
_space_group_IT_number 19
_space_group_name_Hall 'P 2ac 2ab'
_space_group_name_H-M_alt 'P 21 21 21'
_symmetry_cell_setting orthorhombic
_symmetry_Int_Tables_number 19
_symmetry_space_group_name_Hall 'P 2ac 2ab'
_symmetry_space_group_name_H-M 'P 21 21 21'
_atom_sites_solution_hydrogens geom
_audit_update_record
;
2018-11-09 deposited with the CCDC.    2019-03-14 downloaded from the CCDC.
;
_cell_angle_alpha 90
_cell_angle_beta 90
_cell_angle_gamma 90
_cell_formula_units_Z 4
_cell_length_a 5.01554(7)
_cell_length_b 7.52021(7)
_cell_length_c 15.90107(16)
_cell_measurement_reflns_used 16775
_cell_measurement_temperature 150(1)
_cell_measurement_theta_max 73.4800
_cell_measurement_theta_min 5.5350
_cell_volume 599.755(12)
_computing_cell_refinement 'CrysAlisPro 1.171.38.43f (Rigaku OD, 2015)'
_computing_data_collection 'CrysAlisPro 1.171.38.43f (Rigaku OD, 2015)'
_computing_data_reduction 'CrysAlisPro 1.171.38.43f (Rigaku OD, 2015)'
_computing_structure_refinement 'SHELXL-2018/3 (Sheldrick, 2018)'
_computing_structure_solution 'SHELXT 2014/5 (Sheldrick, 2014)'
_diffrn_ambient_environment N~2~
_diffrn_ambient_temperature 150(1)
_diffrn_detector 'CCD plate'
_diffrn_detector_area_resol_mean 5.2031
_diffrn_detector_type Atlas
_diffrn_measured_fraction_theta_full 0.994
_diffrn_measured_fraction_theta_max 0.98
_diffrn_measurement_device 'four-circle diffractometer'
_diffrn_measurement_device_type 'SuperNova, Dual, Cu at zero, Atlas'
_diffrn_measurement_method '\w scans'
_diffrn_radiation_monochromator mirror
_diffrn_radiation_probe x-ray
_diffrn_radiation_type 'Cu K\a'
_diffrn_radiation_wavelength 1.54184
_diffrn_reflns_av_R_equivalents 0.044
_diffrn_reflns_av_unetI/netI 0.0127
_diffrn_reflns_Laue_measured_fraction_full 0.994
_diffrn_reflns_Laue_measured_fraction_max 0.98
_diffrn_reflns_limit_h_max 6
_diffrn_reflns_limit_h_min -6
_diffrn_reflns_limit_k_max 9
_diffrn_reflns_limit_k_min -9
_diffrn_reflns_limit_l_max 19
_diffrn_reflns_limit_l_min -19
_diffrn_reflns_number 20216
_diffrn_reflns_point_group_measured_fraction_full 0.996
_diffrn_reflns_point_group_measured_fraction_max 0.98
_diffrn_reflns_theta_full 67.684
_diffrn_reflns_theta_max 73.599
_diffrn_reflns_theta_min 5.564
_diffrn_source 'micro-focus sealed X-ray tube'
_diffrn_source_type 'SuperNova (Cu) X-ray Source'
_exptl_absorpt_coefficient_mu 1.115
_exptl_absorpt_correction_T_max 1.00000
_exptl_absorpt_correction_T_min 0.65035
_exptl_absorpt_correction_type multi-scan
_exptl_absorpt_process_details
;
CrysAlisPro 1.171.38.43f (Rigaku Oxford Diffraction, 2015)
Empirical absorption correction using spherical harmonics,
implemented in SCALE3 ABSPACK scaling algorithm.
;
_exptl_crystal_colour colourless
_exptl_crystal_density_diffrn 1.485
_exptl_crystal_description prism
_exptl_crystal_F_000 288
_exptl_crystal_size_max 0.38
_exptl_crystal_size_mid 0.09
_exptl_crystal_size_min 0.05
_refine_diff_density_max 0.201
_refine_diff_density_min -0.179
_refine_diff_density_rms 0.041
_refine_ls_abs_structure_details
;
 Flack x determined using 454 quotients [(I+)-(I-)]/[(I+)+(I-)]
 (Parsons, Flack and Wagner, Acta Cryst. B69 (2013) 249-259).
;
_refine_ls_abs_structure_Flack 0.01(6)
_refine_ls_extinction_method none
_refine_ls_goodness_of_fit_ref 0.911
_refine_ls_hydrogen_treatment mixed
_refine_ls_matrix_type full
_refine_ls_number_parameters 88
_refine_ls_number_reflns 1192
_refine_ls_number_restraints 0
_refine_ls_restrained_S_all 0.911
_refine_ls_R_factor_all 0.0271
_refine_ls_R_factor_gt 0.0267
_refine_ls_shift/su_max 0
_refine_ls_shift/su_mean 0
_refine_ls_structure_factor_coef Fsqd
_refine_ls_weighting_details 'w=1/[\s^2^(Fo^2^)+(0.0378P)^2^+0.2837P] where P=(Fo^2^+2Fc^2^)/3'
_refine_ls_weighting_scheme calc
_refine_ls_wR_factor_gt 0.0658
_refine_ls_wR_factor_ref 0.0662
_reflns_Friedel_coverage 0.635
_reflns_Friedel_fraction_full 1
_reflns_Friedel_fraction_max 0.981
_reflns_number_gt 1167
_reflns_number_total 1192
_reflns_threshold_expression 'I > 2\s(I)'
_cod_data_source_file c9gc00448c2.cif
_cod_data_source_block 9b
_cod_depositor_comments 'Adding full bibliography for 7232495--7232496.cif.'
_cod_database_code 7232495
_shelx_space_group_comment
;
The symmetry employed for this shelxl refinement is uniquely defined
by the following loop, which should always be used as a source of
symmetry information in preference to the above space-group names.
They are only intended as comments.
;
_shelx_shelxl_version_number 2018/3

loop_
_symmetry_equiv_pos_as_xyz
'x, y, z'
'-x+1/2, -y, z+1/2'
'x+1/2, -y+1/2, -z'
'-x, y+1/2, -z+1/2'

loop_
_atom_site_label
_atom_site_type_symbol
_atom_site_fract_x
_atom_site_fract_y
_atom_site_fract_z
_atom_site_U_iso_or_equiv
_atom_site_adp_type
_atom_site_occupancy
_atom_site_site_symmetry_order
_atom_site_calc_flag
_atom_site_refinement_flags_posn
_atom_site_refinement_flags_adp
C1 C 0.8200(3) 0.1312(2) 0.37894(11) 0.0181(4) Uani 1 1 d . .
H1A H 0.748657 0.063544 0.425734 0.022 Uiso 1 1 calc R U
H1B H 0.751348 0.079491 0.327428 0.022 Uiso 1 1 calc R U
C2 C 0.7250(3) 0.3218(2) 0.38559(10) 0.0144(3) Uani 1 1 d . .
H2 H 0.529677 0.323536 0.385969 0.017 Uiso 1 1 calc R U
C3 C 0.8256(4) 0.4456(2) 0.31682(10) 0.0144(3) Uani 1 1 d . .
H3 H 1.009967 0.415368 0.302234 0.017 Uiso 1 1 calc R U
C4 C 0.8171(4) 0.6268(2) 0.36082(10) 0.0180(4) Uani 1 1 d . .
H4 H 0.930261 0.714603 0.332548 0.022 Uiso 1 1 calc R U
C5 C 0.9263(4) 0.5754(2) 0.44594(10) 0.0207(4) Uani 1 1 d . .
H5A H 1.119619 0.574095 0.445022 0.025 Uiso 1 1 calc R U
H5B H 0.867444 0.658762 0.488623 0.025 Uiso 1 1 calc R U
O1 O 0.8225(3) 0.39837(16) 0.46311(7) 0.0181(3) Uani 1 1 d . .
O2 O 0.6608(3) 0.42988(17) 0.24496(7) 0.0209(3) Uani 1 1 d . .
H2O H 0.729(3) 0.480(3) 0.2062(14) 0.031 Uiso 1 1 calc R U
O3 O 0.5528(3) 0.68864(18) 0.37103(8) 0.0246(3) Uani 1 1 d . .
H3O H 0.499(2) 0.730(4) 0.3267(15) 0.037 Uiso 1 1 calc R U
O4 O 1.1023(3) 0.11722(18) 0.37920(8) 0.0206(3) Uani 1 1 d . .
H4O H 1.1542(18) 0.119(3) 0.4255(16) 0.031 Uiso 1 1 calc R U

loop_
_atom_site_aniso_label
_atom_site_aniso_U_11
_atom_site_aniso_U_22
_atom_site_aniso_U_33
_atom_site_aniso_U_23
_atom_site_aniso_U_13
_atom_site_aniso_U_12
C1 0.0196(9) 0.0161(8) 0.0185(8) 0.0011(7) 0.0006(7) -0.0018(7)
C2 0.0146(8) 0.0172(7) 0.0113(7) 0.0005(6) 0.0006(6) -0.0014(6)
C3 0.0142(8) 0.0174(7) 0.0118(7) 0.0015(6) -0.0009(6) -0.0011(7)
C4 0.0216(9) 0.0155(7) 0.0171(8) 0.0016(6) 0.0009(7) -0.0027(7)
C5 0.0260(10) 0.0187(8) 0.0174(8) -0.0014(6) -0.0031(7) -0.0042(7)
O1 0.0263(7) 0.0172(6) 0.0108(5) 0.0001(4) 0.0002(5) -0.0015(6)
O2 0.0248(7) 0.0261(6) 0.0118(5) 0.0036(5) -0.0038(5) -0.0075(6)
O3 0.0292(7) 0.0239(6) 0.0208(6) 0.0028(5) 0.0023(5) 0.0097(6)
O4 0.0231(7) 0.0258(6) 0.0128(5) -0.0028(5) -0.0025(5) 0.0062(5)

loop_
_atom_type_symbol
_atom_type_description
_atom_type_scat_dispersion_real
_atom_type_scat_dispersion_imag
_atom_type_scat_source
C C 0.0181 0.0091 'International Tables Vol C Tables 4.2.6.8 and 6.1.1.4'
H H 0 0 'International Tables Vol C Tables 4.2.6.8 and 6.1.1.4'
O O 0.0492 0.0322 'International Tables Vol C Tables 4.2.6.8 and 6.1.1.4'

loop_
_geom_angle_atom_site_label_1
_geom_angle_atom_site_label_2
_geom_angle_atom_site_label_3
_geom_angle
O4 C1 C2 112.57(14)
O1 C2 C1 109.29(13)
O1 C2 C3 104.89(13)
C1 C2 C3 115.12(14)
O2 C3 C2 109.59(13)
O2 C3 C4 115.26(13)
C2 C3 C4 101.92(13)
O3 C4 C5 108.72(15)
O3 C4 C3 111.78(14)
C5 C4 C3 99.88(13)
O1 C5 C4 105.82(13)
C2 O1 C5 108.99(11)

loop_
_geom_bond_atom_site_label_1
_geom_bond_atom_site_label_2
_geom_bond_distance
C1 O4 1.420(2)
C1 C2 1.514(2)
C2 O1 1.4455(19)
C2 C3 1.522(2)
C3 O2 1.4152(19)
C3 C4 1.532(2)
C4 O3 1.415(2)
C4 C5 1.510(2)
C5 O1 1.455(2)
